data_7064252
loop_
_publ_author_name
'Palani, Narasimman'
'Gopalsamy, Karuppasamy'
'Bhuvanesh, Nattamai'
'Ajaykamal, Tamilarasan'
'Maurin, Guillaume'
'Sundaravel, Karuppasamy'

_publ_section_title
;
 Manganese(ii) complexes of tridentate 3N ligands as functional models of
 phenoxazinone synthase: impact of ligand steric hindrance on reactivity
;
_journal_issue 14
_journal_name_full 'New Journal of Chemistry'
_journal_page_first 5768
_journal_page_last 5789
_journal_paper_doi 10.1039/D5NJ03127C
_journal_volume 50
_journal_year 2026
_chemical_absolute_configuration ad
_chemical_formula_moiety 'C18 H23 N3'
_chemical_formula_sum 'C18 H23 N3'
_chemical_formula_weight 281.39
_space_group_crystal_system monoclinic
_space_group_IT_number 9
_space_group_name_Hall 'C -2yc'
_space_group_name_H-M_alt 'C 1 c 1'
_atom_sites_solution_hydrogens geom
_atom_sites_solution_primary dual
_audit_creation_date 2020-12-09
_audit_creation_method
;
Olex2 1.3
(compiled 2020.11.12 svn.r5f609507 for OlexSys, GUI svn.r6226)
;
_audit_update_record
;
2025-03-12 deposited with the CCDC.	2026-02-06 downloaded from the CCDC.
;
_cell_angle_alpha 90
_cell_angle_beta 102.317(2)
_cell_angle_gamma 90
_cell_formula_units_Z 4
_cell_length_a 6.2324(4)
_cell_length_b 18.1633(11)
_cell_length_c 14.3366(9)
_cell_measurement_reflns_used 9857
_cell_measurement_temperature 110.0
_cell_measurement_theta_max 62.225
_cell_measurement_theta_min 4.870
_cell_volume 1585.56(17)
_computing_cell_refinement 'SAINT V8.38A (Bruker, 2018)'
_computing_data_reduction 'SAINT V8.38A (Bruker, 2018)'
_computing_molecular_graphics 'Olex2 1.3 (Dolomanov et al., 2009)'
_computing_publication_material 'Olex2 1.3 (Dolomanov et al., 2009)'
_computing_structure_refinement 'SHELXL 2018/3 (Sheldrick, 2015)'
_computing_structure_solution 'SHELXT 2018/2 (Sheldrick, 2018)'
_diffrn_ambient_temperature 110.0
_diffrn_measured_fraction_theta_full 0.985
_diffrn_measured_fraction_theta_max 0.985
_diffrn_measurement_device_type 'Bruker APEX-PHOTON'
_diffrn_measurement_method '\f and \w scans'
_diffrn_radiation_type CuK\a
_diffrn_radiation_wavelength 1.54178
_diffrn_reflns_av_R_equivalents 0.0365
_diffrn_reflns_av_unetI/netI 0.0229
_diffrn_reflns_Laue_measured_fraction_full 0.985
_diffrn_reflns_Laue_measured_fraction_max 0.985
_diffrn_reflns_limit_h_max 6
_diffrn_reflns_limit_h_min -6
_diffrn_reflns_limit_k_max 20
_diffrn_reflns_limit_k_min -20
_diffrn_reflns_limit_l_max 16
_diffrn_reflns_limit_l_min -16
_diffrn_reflns_number 18558
_diffrn_reflns_point_group_measured_fraction_full 0.975
_diffrn_reflns_point_group_measured_fraction_max 0.975
_diffrn_reflns_theta_full 62.387
_diffrn_reflns_theta_max 62.387
_diffrn_reflns_theta_min 4.869
_diffrn_source_current 0.65
_diffrn_source_power 0.029094
_diffrn_source_voltage 44.76
_diffrn_standards_number 0
_exptl_absorpt_coefficient_mu 0.543
_exptl_absorpt_correction_T_max 0.4628
_exptl_absorpt_correction_T_min 0.3837
_exptl_absorpt_correction_type multi-scan
_exptl_absorpt_process_details
;
SADABS-2016/2 (Bruker,2016/2) was used for absorption correction.
wR2(int) was 0.1423 before and 0.0564 after correction.
The Ratio of minimum to maximum transmission is 0.8291.
The \l/2 correction factor is Not present.
;
_exptl_crystal_colour colourless
_exptl_crystal_colour_primary colourless
_exptl_crystal_density_diffrn 1.179
_exptl_crystal_description block
_exptl_crystal_F_000 608
_exptl_crystal_size_max 0.349
_exptl_crystal_size_mid 0.217
_exptl_crystal_size_min 0.205
_refine_diff_density_max 0.112
_refine_diff_density_min -0.151
_refine_diff_density_rms 0.036
_refine_ls_abs_structure_details
;
 Flack x determined using 1121 quotients [(I+)-(I-)]/[(I+)+(I-)]
 (Parsons, Flack and Wagner, Acta Cryst. B69 (2013) 249-259).
;
_refine_ls_abs_structure_Flack -0.03(14)
_refine_ls_extinction_method none
_refine_ls_goodness_of_fit_ref 1.092
_refine_ls_hydrogen_treatment constr
_refine_ls_matrix_type full
_refine_ls_number_parameters 190
_refine_ls_number_reflns 2445
_refine_ls_number_restraints 2
_refine_ls_restrained_S_all 1.092
_refine_ls_R_factor_all 0.0286
_refine_ls_R_factor_gt 0.0271
_refine_ls_shift/su_max 0.000
_refine_ls_shift/su_mean 0.000
_refine_ls_structure_factor_coef Fsqd
_refine_ls_weighting_details 'w=1/[\s^2^(Fo^2^)+(0.0336P)^2^+0.3534P] where P=(Fo^2^+2Fc^2^)/3'
_refine_ls_weighting_scheme calc
_refine_ls_wR_factor_gt 0.0624
_refine_ls_wR_factor_ref 0.0635
_reflns_Friedel_coverage 0.972
_reflns_Friedel_fraction_full 0.965
_reflns_Friedel_fraction_max 0.965
_reflns_number_gt 2369
_reflns_number_total 2445
_reflns_threshold_expression 'I > 2\s(I)'
_cod_data_source_file d5nj03127c2.cif
_cod_data_source_block ksnp12c
_cod_depositor_comments 'Adding full bibliography for 7064251--7064253.cif.'
_cod_database_code 7064252
_shelx_shelxl_version_number 2018/3
_shelx_space_group_comment
;
The symmetry employed for this shelxl refinement is uniquely defined
by the following loop, which should always be used as a source of
symmetry information in preference to the above space-group names.
They are only intended as comments.
;
_shelx_estimated_absorpt_t_max 0.897
_shelx_estimated_absorpt_t_min 0.833
_olex2_refinement_description
;
1. Fixed Uiso
 At 1.2 times of:
  All C(H) groups, All C(H,H) groups
2.a Ternary CH refined with riding coordinates:
 C13(H13)
2.b Secondary CH2 refined with riding coordinates:
 C1(H1A,H1B), C7(H7A,H7B), C14(H14A,H14B), C15(H15A,H15B), C16(H16A,H16B),
 C17(H17A,H17B), C18(H18A,H18B)
2.c Aromatic/amide H refined with riding coordinates:
 C3(H3), C4(H4), C5(H5), C6(H6), C9(H9), C10(H10), C11(H11), C12(H12)
;
_olex2_submission_special_instructions 'No special instructions were received'

loop_
_space_group_symop_operation_xyz
'x, y, z'
'x, -y, z+1/2'
'x+1/2, y+1/2, z'
'x+1/2, -y+1/2, z+1/2'

loop_
_atom_site_label
_atom_site_type_symbol
_atom_site_fract_x
_atom_site_fract_y
_atom_site_fract_z
_atom_site_U_iso_or_equiv
_atom_site_adp_type
_atom_site_occupancy
_atom_site_site_symmetry_order
_atom_site_calc_flag
_atom_site_refinement_flags_posn
_atom_site_refinement_flags_adp
_atom_site_refinement_flags_occupancy
_atom_site_disorder_assembly
_atom_site_disorder_group
N1 N 0.4610(3) 0.25014(9) 0.52418(12) 0.0243(4) Uani 1 1 d . . . . .
N2 N 0.3046(3) 0.44029(10) 0.51236(13) 0.0301(4) Uani 1 1 d . . . . .
N3 N 0.2828(3) 0.14296(9) 0.31086(12) 0.0253(4) Uani 1 1 d . . . . .
C1 C 0.3924(3) 0.31599(11) 0.56929(14) 0.0262(5) Uani 1 1 d . . . . .
H1A H 0.463727 0.316231 0.637951 0.031 Uiso 1 1 calc R U . . .
H1B H 0.231451 0.314513 0.564056 0.031 Uiso 1 1 calc R U . . .
C2 C 0.4525(3) 0.38582(11) 0.52310(14) 0.0259(5) Uani 1 1 d . . . . .
C3 C 0.6524(3) 0.39328(12) 0.49616(15) 0.0298(5) Uani 1 1 d . . . . .
H3 H 0.755017 0.353878 0.505651 0.036 Uiso 1 1 calc R U . . .
C4 C 0.7012(4) 0.45829(13) 0.45551(16) 0.0338(5) Uani 1 1 d . . . . .
H4 H 0.837089 0.464285 0.436465 0.041 Uiso 1 1 calc R U . . .
C5 C 0.5489(4) 0.51439(13) 0.44306(16) 0.0335(5) Uani 1 1 d . . . . .
H5 H 0.576314 0.559663 0.414543 0.040 Uiso 1 1 calc R U . . .
C6 C 0.3565(4) 0.50306(12) 0.47299(16) 0.0337(5) Uani 1 1 d . . . . .
H6 H 0.253243 0.542240 0.465319 0.040 Uiso 1 1 calc R U . . .
C7 C 0.3178(3) 0.23837(12) 0.43050(14) 0.0255(5) Uani 1 1 d . . . . .
H7A H 0.281049 0.286655 0.399111 0.031 Uiso 1 1 calc R U . . .
H7B H 0.179178 0.215486 0.439116 0.031 Uiso 1 1 calc R U . . .
C8 C 0.4200(3) 0.19004(11) 0.36627(14) 0.0231(5) Uani 1 1 d . . . . .
C9 C 0.6388(3) 0.19644(11) 0.36132(14) 0.0270(5) Uani 1 1 d . . . . .
H9 H 0.732689 0.229474 0.402422 0.032 Uiso 1 1 calc R U . . .
C10 C 0.7195(3) 0.15440(12) 0.29612(15) 0.0291(5) Uani 1 1 d . . . . .
H10 H 0.868875 0.158239 0.291464 0.035 Uiso 1 1 calc R U . . .
C11 C 0.5783(4) 0.10663(12) 0.23780(15) 0.0295(5) Uani 1 1 d . . . . .
H11 H 0.628102 0.077285 0.191792 0.035 Uiso 1 1 calc R U . . .
C12 C 0.3646(4) 0.10261(12) 0.24796(15) 0.0284(5) Uani 1 1 d . . . . .
H12 H 0.268752 0.069324 0.208161 0.034 Uiso 1 1 calc R U . . .
C13 C 0.4814(3) 0.18322(11) 0.58449(14) 0.0240(4) Uani 1 1 d . . . . .
H13 H 0.503363 0.140983 0.542757 0.029 Uiso 1 1 calc R U . . .
C14 C 0.2805(3) 0.16443(11) 0.62543(15) 0.0276(5) Uani 1 1 d . . . . .
H14A H 0.252875 0.204819 0.667726 0.033 Uiso 1 1 calc R U . . .
H14B H 0.149836 0.159719 0.572663 0.033 Uiso 1 1 calc R U . . .
C15 C 0.3157(4) 0.09271(12) 0.68176(16) 0.0324(5) Uani 1 1 d . . . . .
H15A H 0.185501 0.082471 0.708954 0.039 Uiso 1 1 calc R U . . .
H15B H 0.331926 0.051711 0.638283 0.039 Uiso 1 1 calc R U . . .
C16 C 0.5192(4) 0.09671(13) 0.76208(15) 0.0325(5) Uani 1 1 d . . . . .
H16A H 0.542161 0.048719 0.795448 0.039 Uiso 1 1 calc R U . . .
H16B H 0.497700 0.134588 0.808897 0.039 Uiso 1 1 calc R U . . .
C17 C 0.7208(4) 0.11587(12) 0.72259(16) 0.0322(5) Uani 1 1 d . . . . .
H17A H 0.751700 0.075153 0.681447 0.039 Uiso 1 1 calc R U . . .
H17B H 0.849593 0.121348 0.776120 0.039 Uiso 1 1 calc R U . . .
C18 C 0.6870(3) 0.18713(12) 0.66470(15) 0.0285(5) Uani 1 1 d . . . . .
H18A H 0.816924 0.196310 0.636911 0.034 Uiso 1 1 calc R U . . .
H18B H 0.672967 0.228803 0.707512 0.034 Uiso 1 1 calc R U . . .

loop_
_atom_site_aniso_label
_atom_site_aniso_U_11
_atom_site_aniso_U_22
_atom_site_aniso_U_33
_atom_site_aniso_U_23
_atom_site_aniso_U_13
_atom_site_aniso_U_12
N1 0.0280(9) 0.0261(9) 0.0187(9) 0.0001(7) 0.0052(7) 0.0028(7)
N2 0.0328(10) 0.0282(10) 0.0302(9) 0.0009(8) 0.0084(8) 0.0018(8)
N3 0.0265(9) 0.0248(9) 0.0248(9) 0.0009(8) 0.0057(7) 0.0005(7)
C1 0.0285(11) 0.0276(11) 0.0239(11) -0.0021(9) 0.0086(9) 0.0017(8)
C2 0.0313(12) 0.0284(12) 0.0176(10) -0.0024(9) 0.0039(8) -0.0016(9)
C3 0.0284(12) 0.0321(12) 0.0297(12) -0.0029(10) 0.0080(9) -0.0003(9)
C4 0.0335(12) 0.0402(14) 0.0289(12) -0.0041(10) 0.0098(9) -0.0086(10)
C5 0.0415(14) 0.0293(12) 0.0287(12) -0.0001(10) 0.0053(10) -0.0082(10)
C6 0.0394(13) 0.0266(12) 0.0352(12) 0.0026(11) 0.0083(10) 0.0016(10)
C7 0.0247(11) 0.0305(11) 0.0213(11) 0.0007(9) 0.0050(8) 0.0019(8)
C8 0.0255(11) 0.0262(11) 0.0172(10) 0.0046(9) 0.0038(8) 0.0011(9)
C9 0.0275(12) 0.0323(12) 0.0208(11) 0.0010(9) 0.0041(8) -0.0020(9)
C10 0.0284(11) 0.0371(12) 0.0233(11) 0.0041(10) 0.0090(8) 0.0017(9)
C11 0.0348(13) 0.0320(13) 0.0240(11) 0.0015(9) 0.0115(9) 0.0061(9)
C12 0.0341(12) 0.0252(11) 0.0247(11) -0.0023(9) 0.0036(9) 0.0018(9)
C13 0.0267(11) 0.0238(11) 0.0220(11) -0.0020(9) 0.0063(8) 0.0017(8)
C14 0.0266(11) 0.0298(11) 0.0263(11) 0.0001(9) 0.0058(8) -0.0015(9)
C15 0.0385(13) 0.0300(12) 0.0295(12) 0.0000(9) 0.0089(9) -0.0047(9)
C16 0.0440(14) 0.0301(12) 0.0229(12) 0.0016(9) 0.0061(10) 0.0001(9)
C17 0.0341(13) 0.0362(12) 0.0239(11) 0.0003(10) 0.0007(9) 0.0058(9)
C18 0.0258(11) 0.0334(13) 0.0262(12) 0.0018(9) 0.0052(9) -0.0001(9)

loop_
_atom_type_symbol
_atom_type_description
_atom_type_scat_dispersion_real
_atom_type_scat_dispersion_imag
_atom_type_scat_source
C C 0.0181 0.0091 'International Tables Vol C Tables 4.2.6.8 and 6.1.1.4'
H H 0.0000 0.0000 'International Tables Vol C Tables 4.2.6.8 and 6.1.1.4'
N N 0.0311 0.0180 'International Tables Vol C Tables 4.2.6.8 and 6.1.1.4'

loop_
_geom_angle_atom_site_label_1
_geom_angle_atom_site_label_2
_geom_angle_atom_site_label_3
_geom_angle
_geom_angle_site_symmetry_1
_geom_angle_site_symmetry_3
_geom_angle_publ_flag
C1 N1 C13 114.13(15) . . ?
C7 N1 C1 110.26(15) . . ?
C7 N1 C13 112.09(15) . . ?
C2 N2 C6 117.05(19) . . ?
C8 N3 C12 117.37(18) . . ?
N1 C1 H1A 109.3 . . ?
N1 C1 H1B 109.3 . . ?
N1 C1 C2 111.58(16) . . ?
H1A C1 H1B 108.0 . . ?
C2 C1 H1A 109.3 . . ?
C2 C1 H1B 109.3 . . ?
N2 C2 C1 116.18(18) . . ?
N2 C2 C3 122.20(19) . . ?
C3 C2 C1 121.60(19) . . ?
C2 C3 H3 120.2 . . ?
C4 C3 C2 119.5(2) . . ?
C4 C3 H3 120.2 . . ?
C3 C4 H4 120.7 . . ?
C5 C4 C3 118.7(2) . . ?
C5 C4 H4 120.7 . . ?
C4 C5 H5 120.9 . . ?
C6 C5 C4 118.2(2) . . ?
C6 C5 H5 120.9 . . ?
N2 C6 C5 124.3(2) . . ?
N2 C6 H6 117.8 . . ?
C5 C6 H6 117.8 . . ?
N1 C7 H7A 109.0 . . ?
N1 C7 H7B 109.0 . . ?
N1 C7 C8 113.07(16) . . ?
H7A C7 H7B 107.8 . . ?
C8 C7 H7A 109.0 . . ?
C8 C7 H7B 109.0 . . ?
N3 C8 C7 115.70(17) . . ?
N3 C8 C9 122.16(18) . . ?
C9 C8 C7 122.06(18) . . ?
C8 C9 H9 120.3 . . ?
C10 C9 C8 119.50(19) . . ?
C10 C9 H9 120.3 . . ?
C9 C10 H10 120.7 . . ?
C9 C10 C11 118.6(2) . . ?
C11 C10 H10 120.7 . . ?
C10 C11 H11 120.8 . . ?
C12 C11 C10 118.4(2) . . ?
C12 C11 H11 120.8 . . ?
N3 C12 C11 123.9(2) . . ?
N3 C12 H12 118.0 . . ?
C11 C12 H12 118.0 . . ?
N1 C13 H13 106.6 . . ?
N1 C13 C14 115.56(16) . . ?
N1 C13 C18 110.76(16) . . ?
C14 C13 H13 106.6 . . ?
C18 C13 H13 106.6 . . ?
C18 C13 C14 110.15(16) . . ?
C13 C14 H14A 109.5 . . ?
C13 C14 H14B 109.5 . . ?
H14A C14 H14B 108.0 . . ?
C15 C14 C13 110.91(17) . . ?
C15 C14 H14A 109.5 . . ?
C15 C14 H14B 109.5 . . ?
C14 C15 H15A 109.4 . . ?
C14 C15 H15B 109.4 . . ?
H15A C15 H15B 108.0 . . ?
C16 C15 C14 111.26(18) . . ?
C16 C15 H15A 109.4 . . ?
C16 C15 H15B 109.4 . . ?
C15 C16 H16A 109.6 . . ?
C15 C16 H16B 109.6 . . ?
C15 C16 C17 110.47(17) . . ?
H16A C16 H16B 108.1 . . ?
C17 C16 H16A 109.6 . . ?
C17 C16 H16B 109.6 . . ?
C16 C17 H17A 109.3 . . ?
C16 C17 H17B 109.3 . . ?
C16 C17 C18 111.45(17) . . ?
H17A C17 H17B 108.0 . . ?
C18 C17 H17A 109.3 . . ?
C18 C17 H17B 109.3 . . ?
C13 C18 H18A 109.3 . . ?
C13 C18 H18B 109.3 . . ?
C17 C18 C13 111.43(17) . . ?
C17 C18 H18A 109.3 . . ?
C17 C18 H18B 109.3 . . ?
H18A C18 H18B 108.0 . . ?

loop_
_geom_bond_atom_site_label_1
_geom_bond_atom_site_label_2
_geom_bond_distance
_geom_bond_site_symmetry_2
_geom_bond_publ_flag
N1 C1 1.466(3) . ?
N1 C7 1.461(3) . ?
N1 C13 1.481(3) . ?
N2 C2 1.338(3) . ?
N2 C6 1.342(3) . ?
N3 C8 1.343(3) . ?
N3 C12 1.344(3) . ?
C1 H1A 0.9900 . ?
C1 H1B 0.9900 . ?
C1 C2 1.514(3) . ?
C2 C3 1.388(3) . ?
C3 H3 0.9500 . ?
C3 C4 1.379(3) . ?
C4 H4 0.9500 . ?
C4 C5 1.378(3) . ?
C5 H5 0.9500 . ?
C5 C6 1.372(3) . ?
C6 H6 0.9500 . ?
C7 H7A 0.9900 . ?
C7 H7B 0.9900 . ?
C7 C8 1.508(3) . ?
C8 C9 1.386(3) . ?
C9 H9 0.9500 . ?
C9 C10 1.382(3) . ?
C10 H10 0.9500 . ?
C10 C11 1.383(3) . ?
C11 H11 0.9500 . ?
C11 C12 1.373(3) . ?
C12 H12 0.9500 . ?
C13 H13 1.0000 . ?
C13 C14 1.530(3) . ?
C13 C18 1.530(3) . ?
C14 H14A 0.9900 . ?
C14 H14B 0.9900 . ?
C14 C15 1.524(3) . ?
C15 H15A 0.9900 . ?
C15 H15B 0.9900 . ?
C15 C16 1.522(3) . ?
C16 H16A 0.9900 . ?
C16 H16B 0.9900 . ?
C16 C17 1.525(3) . ?
C17 H17A 0.9900 . ?
C17 H17B 0.9900 . ?
C17 C18 1.528(3) . ?
C18 H18A 0.9900 . ?
C18 H18B 0.9900 . ?

loop_
_geom_torsion_atom_site_label_1
_geom_torsion_atom_site_label_2
_geom_torsion_atom_site_label_3
_geom_torsion_atom_site_label_4
_geom_torsion
_geom_torsion_site_symmetry_1
_geom_torsion_site_symmetry_2
_geom_torsion_site_symmetry_3
_geom_torsion_site_symmetry_4
_geom_torsion_publ_flag
N1 C1 C2 N2 141.01(18) . . . . ?
N1 C1 C2 C3 -40.8(3) . . . . ?
N1 C7 C8 N3 142.08(17) . . . . ?
N1 C7 C8 C9 -41.0(3) . . . . ?
N1 C13 C14 C15 177.09(17) . . . . ?
N1 C13 C18 C17 -175.30(16) . . . . ?
N2 C2 C3 C4 -1.0(3) . . . . ?
N3 C8 C9 C10 1.4(3) . . . . ?
C1 N1 C7 C8 159.69(17) . . . . ?
C1 N1 C13 C14 52.3(2) . . . . ?
C1 N1 C13 C18 -73.8(2) . . . . ?
C1 C2 C3 C4 -179.12(19) . . . . ?
C2 N2 C6 C5 0.3(3) . . . . ?
C2 C3 C4 C5 0.2(3) . . . . ?
C3 C4 C5 C6 0.8(3) . . . . ?
C4 C5 C6 N2 -1.1(3) . . . . ?
C6 N2 C2 C1 178.94(18) . . . . ?
C6 N2 C2 C3 0.8(3) . . . . ?
C7 N1 C1 C2 -73.5(2) . . . . ?
C7 N1 C13 C14 -73.9(2) . . . . ?
C7 N1 C13 C18 159.95(16) . . . . ?
C7 C8 C9 C10 -175.30(18) . . . . ?
C8 N3 C12 C11 0.3(3) . . . . ?
C8 C9 C10 C11 -0.3(3) . . . . ?
C9 C10 C11 C12 -0.6(3) . . . . ?
C10 C11 C12 N3 0.6(3) . . . . ?
C12 N3 C8 C7 175.51(18) . . . . ?
C12 N3 C8 C9 -1.4(3) . . . . ?
C13 N1 C1 C2 159.27(17) . . . . ?
C13 N1 C7 C8 -72.0(2) . . . . ?
C13 C14 C15 C16 57.5(2) . . . . ?
C14 C13 C18 C17 55.6(2) . . . . ?
C14 C15 C16 C17 -56.5(2) . . . . ?
C15 C16 C17 C18 55.4(2) . . . . ?
C16 C17 C18 C13 -55.6(2) . . . . ?
C18 C13 C14 C15 -56.5(2) . . . . ?
